data_7215044
loop_
_publ_author_name
'Yue, Cheng-Yang'
'Lei, Xiao-Wu'
'Zang, Hui-Ping'
'Zhai, Xiu-Rong'
'Feng, Li-Juan'
'Zhao, Zhi-Fei'
'Zhao, Jian-Qiang'
'Liu, Xin-Yue'

_publ_section_title
;
 Two manganese--amine complexes incorporating thioantimonates and
 exhibiting diversiform roles of amine ligands
;
_journal_issue 16
_journal_name_full CrystEngComm
_journal_page_first 3424
_journal_paper_doi 10.1039/c3ce42240b
_journal_volume 16
_journal_year 2014
_chemical_formula_sum 'C24 H83 Mn4 N16 O5 S12 Sb3'
_chemical_formula_weight 1645.79
_chemical_name_systematic
; 
 ? 
;
_space_group_IT_number 13
_symmetry_cell_setting monoclinic
_symmetry_space_group_name_Hall '-P 2yc'
_symmetry_space_group_name_H-M 'P 1 2/c 1'
_atom_sites_solution_hydrogens geom
_atom_sites_solution_primary direct
_atom_sites_solution_secondary difmap
_audit_creation_method SHELXL-97
_cell_angle_alpha 90.00
_cell_angle_beta 119.779(5)
_cell_angle_gamma 90.00
_cell_formula_units_Z 2
_cell_length_a 15.529(2)
_cell_length_b 7.9238(11)
_cell_length_c 28.524(3)
_cell_measurement_temperature 296(2)
_cell_volume 3046.4(7)
_computing_cell_refinement 'APEX2 Software Suite (Bruker,2005)'
_computing_data_collection 'APEX2 Software Suite (Bruker,2005)'
_computing_data_reduction 'APEX2 Software Suite (Bruker,2005)'
_computing_structure_refinement 'SHELXL-97 (Sheldrick, 2008)'
_computing_structure_solution 'SHELXS-97 (Sheldrick, 2008)'
_diffrn_ambient_temperature 296(2)
_diffrn_measured_fraction_theta_full 0.977
_diffrn_measured_fraction_theta_max 0.977
_diffrn_measurement_device_type 'Bruker APEX2 CCD area-detector'
_diffrn_measurement_method omega-scan
_diffrn_radiation_monochromator graphite
_diffrn_radiation_source 'fine-focus sealed tube'
_diffrn_radiation_type MoK\a
_diffrn_radiation_wavelength 0.71073
_diffrn_reflns_av_R_equivalents 0.0449
_diffrn_reflns_av_sigmaI/netI 0.0365
_diffrn_reflns_limit_h_max 20
_diffrn_reflns_limit_h_min -20
_diffrn_reflns_limit_k_max 10
_diffrn_reflns_limit_k_min -10
_diffrn_reflns_limit_l_max 36
_diffrn_reflns_limit_l_min -36
_diffrn_reflns_number 34546
_diffrn_reflns_theta_full 27.60
_diffrn_reflns_theta_max 27.60
_diffrn_reflns_theta_min 1.51
_exptl_absorpt_coefficient_mu 2.569
_exptl_absorpt_correction_T_max 0.8611
_exptl_absorpt_correction_T_min 0.7832
_exptl_absorpt_correction_type multi-scan
_exptl_crystal_colour yellow
_exptl_crystal_density_diffrn 1.794
_exptl_crystal_density_method 'not measured'
_exptl_crystal_description block
_exptl_crystal_F_000 1648
_exptl_crystal_size_max 0.10
_exptl_crystal_size_mid 0.08
_exptl_crystal_size_min 0.06
_refine_diff_density_max 0.814
_refine_diff_density_min -0.714
_refine_diff_density_rms 0.173
_refine_ls_extinction_method SHELXL
_refine_ls_goodness_of_fit_ref 1.079
_refine_ls_hydrogen_treatment mixed
_refine_ls_matrix_type full
_refine_ls_number_parameters 273
_refine_ls_number_reflns 6925
_refine_ls_number_restraints 8
_refine_ls_restrained_S_all 1.094
_refine_ls_R_factor_all 0.0492
_refine_ls_R_factor_gt 0.0304
_refine_ls_shift/su_max 0.001
_refine_ls_shift/su_mean 0.000
_refine_ls_structure_factor_coef Fsqd
_refine_ls_weighting_details 'calc w=1/[\s^2^(Fo^2^)+(0.0524P)^2^+1.5000P] where P=(Fo^2^+2Fc^2^)/3'
_refine_ls_weighting_scheme calc
_refine_ls_wR_factor_gt 0.0752
_refine_ls_wR_factor_ref 0.1026
_reflns_number_gt 5388
_reflns_number_total 6925
_reflns_threshold_expression >2sigma(I)
_cod_data_source_file c3ce42240b2.cif
_cod_data_source_block C24N16H83O5Mn4Sb3S12
_cod_original_sg_symbol_H-M P2/c
_cod_database_code 7215044

loop_
_symmetry_equiv_pos_as_xyz
'x, y, z'
'-x, y, -z+1/2'
'-x, -y, -z'
'x, -y, z-1/2'

loop_
_atom_site_label
_atom_site_type_symbol
_atom_site_fract_x
_atom_site_fract_y
_atom_site_fract_z
_atom_site_U_iso_or_equiv
_atom_site_adp_type
_atom_site_occupancy
_atom_site_symmetry_multiplicity
_atom_site_calc_flag
_atom_site_refinement_flags
Sb2 Sb 0.5000 0.20512(4) 0.2500 0.02136(10) Uani 1 2 d S
Mn1 Mn 0.13812(5) 0.11575(8) 0.26394(3) 0.02491(15) Uani 1 1 d .
Mn2 Mn 0.23850(5) 0.30421(8) 0.02993(3) 0.02987(16) Uani 1 1 d .
S5 S 0.41314(9) 0.03516(15) 0.17432(5) 0.0389(3) Uani 1 1 d .
S6 S 0.39191(9) 0.37409(15) 0.26340(6) 0.0426(3) Uani 1 1 d .
O1 O 0.0740(3) 0.3054(7) -0.02901(18) 0.0824(15) Uani 1 1 d D
H3 H 0.0336 0.3887 -0.0512 0.099 Uiso 1 1 d RD
H4 H 0.0430 0.2774 -0.0080 0.099 Uiso 1 1 d RD
O2 O 0.2412(4) 0.0258(6) 0.04198(17) 0.0746(14) Uani 1 1 d D
H1 H 0.280(3) -0.001(8) 0.0751(10) 0.090 Uiso 1 1 d D
H2 H 0.185(2) -0.015(9) 0.035(2) 0.090 Uiso 1 1 d D
O3 O 0.5000 0.7068(7) 0.2500 0.0616(16) Uani 1 2 d SD
H5 H 0.540(4) 0.638(6) 0.247(3) 0.074 Uiso 1 1 d D
H6 H 0.5000 0.8144(15) 0.2500 0.074 Uiso 1 2 d SD
N8 N 0.2683(3) 0.2729(5) -0.04013(17) 0.0433(10) Uani 1 1 d .
H7 H 0.2515 0.1676 -0.0534 0.052 Uiso 1 1 calc .
H8 H 0.2299 0.3455 -0.0666 0.052 Uiso 1 1 calc .
N7 N 0.4110(3) 0.3241(5) 0.07017(16) 0.0410(10) Uani 1 1 d .
H9 H 0.4392 0.2653 0.1017 0.049 Uiso 1 1 calc .
N6 N 0.2078 0.3253 0.1008 0.040 Uani 1 1 d .
H10 H 0.1496 0.2746 0.0913 0.048 Uiso 1 1 calc .
H11 H 0.2555 0.2690 0.1293 0.048 Uiso 1 1 calc .
N5 N 0.2724(3) 0.5772(5) 0.05893(16) 0.0424(10) Uani 1 1 d .
H12 H 0.2611 0.6445 0.0306 0.051 Uiso 1 1 calc .
N4 N 0.2156 -0.1551 0.2750 0.024 Uani 1 1 d .
N3 N 0.1766 0.1119 0.1979 0.032 Uani 1 1 d .
H13 H 0.1285 0.1632 0.1683 0.038 Uiso 1 1 calc .
H14 H 0.2338 0.1678 0.2085 0.038 Uiso 1 1 calc .
N2 N 0.1139(3) 0.3960(4) 0.26139(14) 0.0284(8) Uani 1 1 d .
H15 H 0.0639 0.4184 0.2279 0.034 Uiso 1 1 calc .
H16 H 0.0902 0.4159 0.2839 0.034 Uiso 1 1 calc .
N1 N 0.2945(3) 0.1542(5) 0.33435(15) 0.0324(8) Uani 1 1 d .
H17 H 0.3243 0.2354 0.3254 0.039 Uiso 1 1 calc .
H18 H 0.2904 0.1912 0.3630 0.039 Uiso 1 1 calc .
C8 C 0.2025(5) 0.6244(8) 0.0780(3) 0.0625(17) Uani 1 1 d .
H19 H 0.1358 0.6318 0.0473 0.075 Uiso 1 1 calc .
H20 H 0.2203 0.7346 0.0950 0.075 Uiso 1 1 calc .
C12 C 0.4398(4) 0.5029(8) 0.0821(2) 0.0600(17) Uani 1 1 d .
H21 H 0.4331 0.5578 0.0501 0.072 Uiso 1 1 calc .
H22 H 0.5087 0.5106 0.1103 0.072 Uiso 1 1 calc .
C11 C 0.3755(5) 0.5902(7) 0.1000(2) 0.0587(16) Uani 1 1 d .
H23 H 0.3852 0.5395 0.1332 0.070 Uiso 1 1 calc .
H24 H 0.3942 0.7082 0.1070 0.070 Uiso 1 1 calc .
C10 C 0.3729(4) 0.3032(8) -0.0240(2) 0.0531(14) Uani 1 1 d .
H25 H 0.3832 0.4227 -0.0268 0.064 Uiso 1 1 calc .
H26 H 0.3893 0.2427 -0.0481 0.064 Uiso 1 1 calc .
C9 C 0.4393(4) 0.2448(8) 0.0332(2) 0.0524(14) Uani 1 1 d .
H27 H 0.4347 0.1231 0.0350 0.063 Uiso 1 1 calc .
H28 H 0.5076 0.2732 0.0444 0.063 Uiso 1 1 calc .
C7 C 0.2041(4) 0.4987(8) 0.1174(2) 0.0534(14) Uani 1 1 d .
H29 H 0.2615 0.5194 0.1526 0.064 Uiso 1 1 calc .
H30 H 0.1452 0.5128 0.1206 0.064 Uiso 1 1 calc .
C4 C 0.2566(3) -0.1562(6) 0.2378(2) 0.0350(10) Uani 1 1 d .
H31 H 0.2656 -0.2718 0.2299 0.042 Uiso 1 1 calc .
H32 H 0.3209 -0.1013 0.2551 0.042 Uiso 1 1 calc .
C6 C 0.2939(3) -0.1575(6) 0.33221(19) 0.0353(10) Uani 1 1 d .
H33 H 0.3369 -0.2535 0.3382 0.042 Uiso 1 1 calc .
H34 H 0.2633 -0.1728 0.3544 0.042 Uiso 1 1 calc .
C5 C 0.3569(4) 0.0028(6) 0.3503(2) 0.0401(11) Uani 1 1 d .
H35 H 0.3991 0.0013 0.3893 0.048 Uiso 1 1 calc .
H36 H 0.3993 0.0059 0.3343 0.048 Uiso 1 1 calc .
C3 C 0.1870(4) -0.0648(7) 0.18534(19) 0.0391(11) Uani 1 1 d .
H37 H 0.2137 -0.0686 0.1610 0.047 Uiso 1 1 calc .
H38 H 0.1226 -0.1194 0.1678 0.047 Uiso 1 1 calc .
C2 C 0.1887(4) 0.5269(6) 0.2732(2) 0.0436(13) Uani 1 1 d .
H39 H 0.2180 0.5093 0.2504 0.052 Uiso 1 1 calc .
H40 H 0.2410 0.5164 0.3105 0.052 Uiso 1 1 calc .
C1 C 0.1452(3) -0.2943(5) 0.26371(18) 0.0270(9) Uani 1 1 d .
H41 H 0.0928 -0.2857 0.2264 0.032 Uiso 1 1 calc .
H42 H 0.1150 -0.2792 0.2861 0.032 Uiso 1 1 calc .
Sb1 Sb 0.10653(2) 0.22242(4) 0.394782(11) 0.02757(9) Uani 1 1 d .
S1 S 0.05260(8) 0.03897(13) 0.31905(4) 0.0251(2) Uani 1 1 d .
S2 S 0.02334(10) 0.1465(2) 0.44029(5) 0.0445(3) Uani 1 1 d .
S3 S 0.27719(9) 0.19225(17) 0.44937(5) 0.0407(3) Uani 1 1 d .
S4 S 0.06708(11) 0.49690(16) 0.36357(5) 0.0466(3) Uani 1 1 d .

loop_
_atom_site_aniso_label
_atom_site_aniso_U_11
_atom_site_aniso_U_22
_atom_site_aniso_U_33
_atom_site_aniso_U_23
_atom_site_aniso_U_13
_atom_site_aniso_U_12
Sb2 0.0201(2) 0.01864(19) 0.0253(2) 0.000 0.01130(16) 0.000
Mn1 0.0290(3) 0.0197(3) 0.0293(3) 0.0000(2) 0.0170(3) -0.0010(3)
Mn2 0.0309(4) 0.0297(4) 0.0276(4) 0.0021(3) 0.0135(3) -0.0012(3)
S5 0.0418(7) 0.0357(6) 0.0242(6) -0.0037(5) 0.0049(5) -0.0035(5)
S6 0.0408(7) 0.0275(6) 0.0780(10) 0.0006(6) 0.0437(7) 0.0034(5)
O1 0.055(3) 0.120(4) 0.059(3) 0.033(3) 0.019(2) 0.009(3)
O2 0.093(4) 0.052(3) 0.049(3) 0.005(2) 0.012(2) -0.013(3)
O3 0.072(4) 0.030(3) 0.090(5) 0.000 0.046(4) 0.000
N8 0.042(3) 0.050(3) 0.033(2) 0.0021(19) 0.015(2) 0.004(2)
N7 0.037(2) 0.047(2) 0.033(2) 0.0050(19) 0.0123(19) 0.0003(19)
N6 0.038 0.047 0.036 0.011 0.019 0.003
N5 0.064(3) 0.032(2) 0.035(2) 0.0041(17) 0.027(2) -0.002(2)
N4 0.027 0.018 0.028 -0.002 0.015 -0.002
N3 0.028 0.041 0.026 0.006 0.014 -0.001
N2 0.0300(19) 0.0198(17) 0.0307(19) -0.0008(15) 0.0115(16) -0.0037(15)
N1 0.036(2) 0.0282(19) 0.035(2) -0.0045(16) 0.0188(18) -0.0073(16)
C8 0.095(5) 0.046(3) 0.067(4) 0.004(3) 0.056(4) 0.015(3)
C12 0.049(3) 0.075(4) 0.056(4) -0.024(3) 0.026(3) -0.034(3)
C11 0.069(4) 0.047(3) 0.054(4) -0.018(3) 0.026(3) -0.018(3)
C10 0.055(4) 0.061(4) 0.053(4) -0.004(3) 0.033(3) 0.003(3)
C9 0.036(3) 0.067(4) 0.050(3) 0.001(3) 0.019(3) 0.006(3)
C7 0.059(4) 0.062(4) 0.048(3) 0.005(3) 0.034(3) 0.011(3)
C4 0.037(3) 0.030(2) 0.049(3) -0.001(2) 0.030(2) 0.000(2)
C6 0.033(3) 0.029(2) 0.036(3) 0.0036(19) 0.011(2) 0.0033(19)
C5 0.032(3) 0.040(3) 0.040(3) -0.004(2) 0.012(2) -0.004(2)
C3 0.041(3) 0.051(3) 0.033(3) -0.006(2) 0.023(2) -0.007(2)
C2 0.032(3) 0.023(2) 0.075(4) 0.002(2) 0.025(3) 0.000(2)
C1 0.025(2) 0.022(2) 0.038(3) -0.0008(17) 0.018(2) 0.0006(16)
Sb1 0.03143(17) 0.03047(16) 0.01836(15) -0.00144(11) 0.01052(12) 0.00437(12)
S1 0.0284(5) 0.0255(5) 0.0244(5) -0.0037(4) 0.0153(4) -0.0015(4)
S2 0.0401(7) 0.0704(9) 0.0290(6) 0.0069(6) 0.0216(6) 0.0132(6)
S3 0.0311(6) 0.0557(8) 0.0287(6) -0.0012(5) 0.0098(5) 0.0012(6)
S4 0.0692(9) 0.0289(6) 0.0285(6) -0.0044(5) 0.0143(6) 0.0073(6)

loop_
_atom_type_symbol
_atom_type_description
_atom_type_scat_dispersion_real
_atom_type_scat_dispersion_imag
_atom_type_scat_source
C C 0.0033 0.0016 'International Tables Vol C Tables 4.2.6.8 and 6.1.1.4'
H H 0.0000 0.0000 'International Tables Vol C Tables 4.2.6.8 and 6.1.1.4'
Mn Mn 0.3368 0.7283 'International Tables Vol C Tables 4.2.6.8 and 6.1.1.4'
N N 0.0061 0.0033 'International Tables Vol C Tables 4.2.6.8 and 6.1.1.4'
O O 0.0106 0.0060 'International Tables Vol C Tables 4.2.6.8 and 6.1.1.4'
S S 0.1246 0.1234 'International Tables Vol C Tables 4.2.6.8 and 6.1.1.4'
Sb Sb -0.5866 1.5461 'International Tables Vol C Tables 4.2.6.8 and 6.1.1.4'

loop_
_geom_angle_atom_site_label_1
_geom_angle_atom_site_label_2
_geom_angle_atom_site_label_3
_geom_angle
_geom_angle_site_symmetry_1
_geom_angle_site_symmetry_3
S6 Sb2 S6 109.59(6) 2_655 .
S6 Sb2 S5 108.35(5) 2_655 .
S6 Sb2 S5 110.70(5) . .
S6 Sb2 S5 110.70(5) 2_655 2_655
S6 Sb2 S5 108.34(5) . 2_655
S5 Sb2 S5 109.17(6) . 2_655
N3 Mn1 N2 95.52(10) . .
N3 Mn1 N1 97.51(10) . .
N2 Mn1 N1 89.09(13) . .
N3 Mn1 N4 76.875(19) . .
N2 Mn1 N4 162.04(9) . .
N1 Mn1 N4 76.02(10) . .
N3 Mn1 S1 160.05(4) . .
N2 Mn1 S1 97.13(10) . .
N1 Mn1 S1 98.04(10) . .
N4 Mn1 S1 94.89(3) . .
N3 Mn1 S1 84.13(3) . 2
N2 Mn1 S1 95.63(9) . 2
N1 Mn1 S1 174.84(10) . 2
N4 Mn1 S1 99.67(3) . 2
S1 Mn1 S1 79.34(4) . 2
O2 Mn2 O1 92.66(19) . .
O2 Mn2 N8 91.79(17) . .
O1 Mn2 N8 89.72(17) . .
O2 Mn2 N5 153.97(16) . .
O1 Mn2 N5 103.78(18) . .
N8 Mn2 N5 108.09(15) . .
O2 Mn2 N6 86.13(13) . .
O1 Mn2 N6 90.14(13) . .
N8 Mn2 N6 177.90(12) . .
N5 Mn2 N6 73.97(10) . .
O2 Mn2 N7 93.56(17) . .
O1 Mn2 N7 164.43(16) . .
N8 Mn2 N7 75.84(15) . .
N5 Mn2 N7 75.90(16) . .
N6 Mn2 N7 104.51(11) . .
Mn2 O1 H3 130.8 . .
Mn2 O1 H4 105.5 . .
H3 O1 H4 102.3 . .
Mn2 O2 H1 111(5) . .
Mn2 O2 H2 113(5) . .
H1 O2 H2 104(2) . .
H5 O3 H6 129(4) . .
C10 N8 Mn2 112.4(3) . .
C10 N8 H7 109.1 . .
Mn2 N8 H7 109.1 . .
C10 N8 H8 109.1 . .
Mn2 N8 H8 109.1 . .
H7 N8 H8 107.8 . .
C9 N7 C12 114.4(4) . .
C9 N7 Mn2 107.3(3) . .
C12 N7 Mn2 108.7(3) . .
C9 N7 H9 108.8 . .
C12 N7 H9 108.8 . .
Mn2 N7 H9 108.8 . .
C7 N6 Mn2 114.2(2) . .
C7 N6 H10 108.7 . .
Mn2 N6 H10 108.7 . .
C7 N6 H11 108.7 . .
Mn2 N6 H11 108.7 . .
H10 N6 H11 107.6 . .
C11 N5 C8 113.8(4) . .
C11 N5 Mn2 109.0(3) . .
C8 N5 Mn2 107.0(3) . .
C11 N5 H12 109.0 . .
C8 N5 H12 109.0 . .
Mn2 N5 H12 109.0 . .
C1 N4 C6 110.3(3) . .
C1 N4 C4 112.1(2) . .
C6 N4 C4 112.4(3) . .
C1 N4 Mn1 111.77(16) . .
C6 N4 Mn1 103.91(19) . .
C4 N4 Mn1 106.03(18) . .
C3 N3 Mn1 108.90(18) . .
C3 N3 H13 109.9 . .
Mn1 N3 H13 109.9 . .
C3 N3 H14 109.9 . .
Mn1 N3 H14 109.9 . .
H13 N3 H14 108.3 . .
C2 N2 Mn1 126.2(3) . .
C2 N2 H15 105.8 . .
Mn1 N2 H15 105.8 . .
C2 N2 H16 105.8 . .
Mn1 N2 H16 105.8 . .
H15 N2 H16 106.2 . .
C5 N1 Mn1 114.6(3) . .
C5 N1 H17 108.6 . .
Mn1 N1 H17 108.6 . .
C5 N1 H18 108.6 . .
Mn1 N1 H18 108.6 . .
H17 N1 H18 107.6 . .
N5 C8 C7 111.4(5) . .
N5 C8 H19 109.3 . .
C7 C8 H19 109.3 . .
N5 C8 H20 109.3 . .
C7 C8 H20 109.3 . .
H19 C8 H20 108.0 . .
N7 C12 C11 110.3(4) . .
N7 C12 H21 109.6 . .
C11 C12 H21 109.6 . .
N7 C12 H22 109.6 . .
C11 C12 H22 109.6 . .
H21 C12 H22 108.1 . .
N5 C11 C12 110.4(4) . .
N5 C11 H23 109.6 . .
C12 C11 H23 109.6 . .
N5 C11 H24 109.6 . .
C12 C11 H24 109.6 . .
H23 C11 H24 108.1 . .
N8 C10 C9 110.1(5) . .
N8 C10 H25 109.6 . .
C9 C10 H25 109.6 . .
N8 C10 H26 109.6 . .
C9 C10 H26 109.6 . .
H25 C10 H26 108.2 . .
N7 C9 C10 111.0(4) . .
N7 C9 H27 109.4 . .
C10 C9 H27 109.4 . .
N7 C9 H28 109.4 . .
C10 C9 H28 109.4 . .
H27 C9 H28 108.0 . .
N6 C7 C8 111.9(4) . .
N6 C7 H29 109.2 . .
C8 C7 H29 109.2 . .
N6 C7 H30 109.2 . .
C8 C7 H30 109.2 . .
H29 C7 H30 107.9 . .
N4 C4 C3 110.7(3) . .
N4 C4 H31 109.5 . .
C3 C4 H31 109.5 . .
N4 C4 H32 109.5 . .
C3 C4 H32 109.5 . .
H31 C4 H32 108.1 . .
N4 C6 C5 113.6(4) . .
N4 C6 H33 108.8 . .
C5 C6 H33 108.8 . .
N4 C6 H34 108.8 . .
C5 C6 H34 108.8 . .
H33 C6 H34 107.7 . .
N1 C5 C6 111.2(4) . .
N1 C5 H35 109.4 . .
C6 C5 H35 109.4 . .
N1 C5 H36 109.4 . .
C6 C5 H36 109.4 . .
H35 C5 H36 108.0 . .
N3 C3 C4 108.8(3) . .
N3 C3 H37 109.9 . .
C4 C3 H37 109.9 . .
N3 C3 H38 109.9 . .
C4 C3 H38 109.9 . .
H37 C3 H38 108.3 . .
N2 C2 C1 112.5(4) . 1_565
N2 C2 H39 109.1 . .
C1 C2 H39 109.1 1_565 .
N2 C2 H40 109.1 . .
C1 C2 H40 109.1 1_565 .
H39 C2 H40 107.8 . .
N4 C1 C2 116.0(3) . 1_545
N4 C1 H41 108.3 . .
C2 C1 H41 108.3 1_545 .
N4 C1 H42 108.3 . .
C2 C1 H42 108.3 1_545 .
H41 C1 H42 107.4 . .
S4 Sb1 S2 110.15(5) . .
S4 Sb1 S3 110.49(5) . .
S2 Sb1 S3 111.40(5) . .
S4 Sb1 S1 108.52(4) . .
S2 Sb1 S1 107.83(5) . .
S3 Sb1 S1 108.34(4) . .
Sb1 S1 Mn1 110.63(4) . .
Sb1 S1 Mn1 112.52(4) . 2
Mn1 S1 Mn1 94.72(4) . 2

loop_
_geom_bond_atom_site_label_1
_geom_bond_atom_site_label_2
_geom_bond_distance
_geom_bond_site_symmetry_2
Sb2 S6 2.3224(12) 2_655
Sb2 S6 2.3224(12) .
Sb2 S5 2.3239(12) .
Sb2 S5 2.3239(12) 2_655
Mn1 N3 2.2416(7) .
Mn1 N2 2.247(3) .
Mn1 N1 2.276(4) .
Mn1 N4 2.4039(7) .
Mn1 S1 2.5845(12) .
Mn1 S1 2.7896(13) 2
Mn2 O2 2.230(4) .
Mn2 O1 2.255(4) .
Mn2 N8 2.278(4) .
Mn2 N5 2.282(4) .
Mn2 N6 2.3012(7) .
Mn2 N7 2.338(4) .
O1 H3 0.9142 .
O1 H4 0.9621 .
O2 H1 0.858(10) .
O2 H2 0.855(10) .
O3 H5 0.860(10) .
O3 H6 0.852(10) .
N8 C10 1.471(7) .
N8 H7 0.9000 .
N8 H8 0.9000 .
N7 C9 1.469(7) .
N7 C12 1.473(7) .
N7 H9 0.9100 .
N6 C7 1.463(6) .
N6 H10 0.9000 .
N6 H11 0.9000 .
N5 C11 1.443(7) .
N5 C8 1.484(7) .
N5 H12 0.9100 .
N4 C1 1.472(4) .
N4 C6 1.473(5) .
N4 C4 1.482(5) .
N3 C3 1.474(5) .
N3 H13 0.9000 .
N3 H14 0.9000 .
N2 C2 1.466(6) .
N2 H15 0.9000 .
N2 H16 0.9000 .
N1 C5 1.466(6) .
N1 H17 0.9000 .
N1 H18 0.9000 .
C8 C7 1.492(8) .
C8 H19 0.9700 .
C8 H20 0.9700 .
C12 C11 1.497(8) .
C12 H21 0.9700 .
C12 H22 0.9700 .
C11 H23 0.9700 .
C11 H24 0.9700 .
C10 C9 1.507(8) .
C10 H25 0.9700 .
C10 H26 0.9700 .
C9 H27 0.9700 .
C9 H28 0.9700 .
C7 H29 0.9700 .
C7 H30 0.9700 .
C4 C3 1.526(7) .
C4 H31 0.9700 .
C4 H32 0.9700 .
C6 C5 1.528(7) .
C6 H33 0.9700 .
C6 H34 0.9700 .
C5 H35 0.9700 .
C5 H36 0.9700 .
C3 H37 0.9700 .
C3 H38 0.9700 .
C2 C1 1.535(6) 1_565
C2 H39 0.9700 .
C2 H40 0.9700 .
C1 C2 1.535(6) 1_545
C1 H41 0.9700 .
C1 H42 0.9700 .
Sb1 S4 2.3144(13) .
Sb1 S2 2.3198(13) .
Sb1 S3 2.3252(13) .
Sb1 S1 2.3840(10) .
S1 Mn1 2.7895(13) 2

loop_
_geom_hbond_atom_site_label_D
_geom_hbond_atom_site_label_H
_geom_hbond_atom_site_label_A
_geom_hbond_distance_DH
_geom_hbond_distance_HA
_geom_hbond_distance_DA
_geom_hbond_angle_DHA
_geom_hbond_site_symmetry_A
O1 H3 S4 0.91 2.87 3.395(5) 117.6 4_565
O1 H4 S2 0.96 2.80 3.752(5) 169.6 2
O2 H1 S5 0.858(10) 2.56(2) 3.373(4) 159(6) .
O2 H2 S2 0.855(10) 2.83(5) 3.460(5) 132(5) 4
O3 H5 S6 0.860(10) 2.43(2) 3.248(4) 159(6) 2_655
O3 H6 S5 0.852(10) 2.578(8) 3.218(4) 132.73(19) 2_665
O3 H6 S5 0.852(10) 2.578(8) 3.218(4) 132.73(19) 1_565
N8 H7 S3 0.90 2.87 3.706(5) 154.3 4
N8 H8 S4 0.90 2.63 3.480(4) 157.9 4_565
N7 H9 S5 0.91 2.93 3.738(4) 148.1 .
N6 H10 S2 0.90 2.58 3.4769(13) 176.0 2
N6 H11 S5 0.90 2.82 3.6344(13) 151.2 .
N5 H12 S3 0.91 2.77 3.653(4) 163.5 4_565
N3 H13 S2 0.90 2.81 3.6185(13) 149.7 2
N3 H14 S6 0.90 2.71 3.5750(13) 162.2 .
N2 H15 S4 0.90 2.46 3.361(4) 176.2 2
N2 H16 S4 0.90 2.55 3.431(4) 165.7 .
N1 H17 S6 0.90 2.70 3.530(4) 153.9 .
N1 H18 S3 0.90 2.57 3.435(4) 161.2 .

loop_
_geom_torsion_atom_site_label_1
_geom_torsion_atom_site_label_2
_geom_torsion_atom_site_label_3
_geom_torsion_atom_site_label_4
_geom_torsion
_geom_torsion_site_symmetry_1
_geom_torsion_site_symmetry_4
O2 Mn2 N8 C10 -100.5(4) . .
O1 Mn2 N8 C10 166.8(4) . .
N5 Mn2 N8 C10 62.4(4) . .
N6 Mn2 N8 C10 -107(3) . .
N7 Mn2 N8 C10 -7.3(3) . .
O2 Mn2 N7 C9 70.4(3) . .
O1 Mn2 N7 C9 -43.0(8) . .
N8 Mn2 N7 C9 -20.6(3) . .
N5 Mn2 N7 C9 -133.8(4) . .
N6 Mn2 N7 C9 157.3(3) . .
O2 Mn2 N7 C12 -165.5(4) . .
O1 Mn2 N7 C12 81.2(7) . .
N8 Mn2 N7 C12 103.6(4) . .
N5 Mn2 N7 C12 -9.6(3) . .
N6 Mn2 N7 C12 -78.6(3) . .
O2 Mn2 N6 C7 175.8(3) . .
O1 Mn2 N6 C7 -91.5(3) . .
N8 Mn2 N6 C7 -178(74) . .
N5 Mn2 N6 C7 12.8(3) . .
N7 Mn2 N6 C7 83.2(3) . .
O2 Mn2 N5 C11 48.6(6) . .
O1 Mn2 N5 C11 176.2(3) . .
N8 Mn2 N5 C11 -89.5(4) . .
N6 Mn2 N5 C11 90.1(3) . .
N7 Mn2 N5 C11 -19.8(3) . .
O2 Mn2 N5 C8 -74.9(6) . .
O1 Mn2 N5 C8 52.8(4) . .
N8 Mn2 N5 C8 147.1(3) . .
N6 Mn2 N5 C8 -33.3(3) . .
N7 Mn2 N5 C8 -143.3(4) . .
N3 Mn1 N4 C1 -114.14(19) . .
N2 Mn1 N4 C1 179.4(4) . .
N1 Mn1 N4 C1 144.5(2) . .
S1 Mn1 N4 C1 47.44(19) . .
S1 Mn1 N4 C1 -32.56(19) 2 .
N3 Mn1 N4 C6 126.9(2) . .
N2 Mn1 N4 C6 60.4(4) . .
N1 Mn1 N4 C6 25.6(2) . .
S1 Mn1 N4 C6 -71.5(2) . .
S1 Mn1 N4 C6 -151.5(2) 2 .
N3 Mn1 N4 C4 8.2(2) . .
N2 Mn1 N4 C4 -58.2(4) . .
N1 Mn1 N4 C4 -93.1(2) . .
S1 Mn1 N4 C4 169.8(2) . .
S1 Mn1 N4 C4 89.8(2) 2 .
N2 Mn1 N3 C3 -174.0(2) . .
N1 Mn1 N3 C3 96.2(2) . .
N4 Mn1 N3 C3 22.5(2) . .
S1 Mn1 N3 C3 -44.8(2) . .
S1 Mn1 N3 C3 -78.8(2) 2 .
N3 Mn1 N2 C2 -62.9(4) . .
N1 Mn1 N2 C2 34.6(4) . .
N4 Mn1 N2 C2 0.9(6) . .
S1 Mn1 N2 C2 132.6(4) . .
S1 Mn1 N2 C2 -147.5(4) 2 .
N3 Mn1 N1 C5 -76.1(3) . .
N2 Mn1 N1 C5 -171.6(3) . .
N4 Mn1 N1 C5 -1.7(3) . .
S1 Mn1 N1 C5 91.3(3) . .
S1 Mn1 N1 C5 32.1(13) 2 .
C11 N5 C8 C7 -68.8(6) . .
Mn2 N5 C8 C7 51.6(6) . .
C9 N7 C12 C11 157.0(5) . .
Mn2 N7 C12 C11 37.2(5) . .
C8 N5 C11 C12 166.5(5) . .
Mn2 N5 C11 C12 47.2(5) . .
N7 C12 C11 N5 -58.1(6) . .
Mn2 N8 C10 C9 33.9(5) . .
C12 N7 C9 C10 -74.5(6) . .
Mn2 N7 C9 C10 46.1(5) . .
N8 C10 C9 N7 -54.8(6) . .
Mn2 N6 C7 C8 10.6(5) . .
N5 C8 C7 N6 -41.7(7) . .
C1 N4 C4 C3 84.8(4) . .
C6 N4 C4 C3 -150.3(3) . .
Mn1 N4 C4 C3 -37.4(4) . .
C1 N4 C6 C5 -167.6(3) . .
C4 N4 C6 C5 66.6(4) . .
Mn1 N4 C6 C5 -47.6(4) . .
Mn1 N1 C5 C6 -22.5(5) . .
N4 C6 C5 N1 49.6(5) . .
Mn1 N3 C3 C4 -50.6(3) . .
N4 C4 C3 N3 60.9(4) . .
Mn1 N2 C2 C1 176.0(3) . 1_565
C6 N4 C1 C2 -61.1(4) . 1_545
C4 N4 C1 C2 65.0(4) . 1_545
Mn1 N4 C1 C2 -176.2(3) . 1_545
S4 Sb1 S1 Mn1 59.58(6) . .
S2 Sb1 S1 Mn1 178.88(5) . .
S3 Sb1 S1 Mn1 -60.42(6) . .
S4 Sb1 S1 Mn1 -44.97(6) . 2
S2 Sb1 S1 Mn1 74.33(5) . 2
S3 Sb1 S1 Mn1 -164.97(5) . 2
N3 Mn1 S1 Sb1 -175.48(8) . .
N2 Mn1 S1 Sb1 -46.51(10) . .
N1 Mn1 S1 Sb1 43.58(11) . .
N4 Mn1 S1 Sb1 120.12(4) . .
S1 Mn1 S1 Sb1 -140.93(4) 2 .
N3 Mn1 S1 Mn1 -59.27(12) . 2
N2 Mn1 S1 Mn1 69.70(9) . 2
N1 Mn1 S1 Mn1 159.79(10) . 2
N4 Mn1 S1 Mn1 -123.67(3) . 2
S1 Mn1 S1 Mn1 -24.72(5) 2 2
